data_7201962
loop_
_publ_author_name
'Zhu, Ping'
'Gu, Wen'
'Cheng, Fang-Yi'
'Liu, Xin'
'Chen, Jun'
'Yan, Shi-Ping'
'Liao, Dai-Zheng'

_publ_section_title
;
 Design of two 3D homochiral Co(II) metal--organic open frameworks by
 layered-pillar strategy: structure and properties
;
_journal_issue 8
_journal_name_full CrystEngComm
_journal_page_first 963
_journal_paper_doi 10.1039/b801177j
_journal_volume 10
_journal_year 2008
_chemical_formula_moiety 'C9 H12 Co N2 O5.50'
_chemical_formula_sum 'C9 H12 Co N2 O5.5'
_chemical_formula_weight 295.14
_chemical_name_systematic
;
?
;
_space_group_IT_number 18
_symmetry_cell_setting orthorhombic
_symmetry_space_group_name_Hall 'P 2 2ab'
_symmetry_space_group_name_H-M 'P 21 21 2'
_atom_sites_solution_hydrogens geom
_atom_sites_solution_primary direct
_atom_sites_solution_secondary difmap
_audit_creation_method SHELXL-97
_cell_angle_alpha 90.00
_cell_angle_beta 90.00
_cell_angle_gamma 90.00
_cell_formula_units_Z 4
_cell_length_a 22.113(3)
_cell_length_b 6.9149(12)
_cell_length_c 7.7209(14)
_cell_measurement_reflns_used 2949
_cell_measurement_temperature 113(2)
_cell_measurement_theta_max 27.8
_cell_measurement_theta_min 2.6
_cell_volume 1180.6(3)
_computing_cell_refinement CrystalClear
_computing_data_collection CrystalClear
_computing_data_reduction CrystalClear
_computing_publication_material 'CrystalStructure 3.7.0'
_computing_structure_refinement 'SHELXL-97 (Sheldrick, 1997)'
_computing_structure_solution 'SHELXS-97 (Sheldrick, 1990)'
_diffrn_ambient_temperature 113(2)
_diffrn_detector_area_resol_mean 7.31
_diffrn_measured_fraction_theta_full 1.000
_diffrn_measured_fraction_theta_max 1.000
_diffrn_measurement_device_type 'Rigaku Saturn'
_diffrn_measurement_method \w
_diffrn_radiation_monochromator confocal
_diffrn_radiation_source 'rotating anode'
_diffrn_radiation_type MoK\a
_diffrn_radiation_wavelength 0.71070
_diffrn_reflns_av_R_equivalents 0.0639
_diffrn_reflns_av_sigmaI/netI 0.0533
_diffrn_reflns_limit_h_max 26
_diffrn_reflns_limit_h_min -24
_diffrn_reflns_limit_k_max 8
_diffrn_reflns_limit_k_min -8
_diffrn_reflns_limit_l_max 8
_diffrn_reflns_limit_l_min -9
_diffrn_reflns_number 8796
_diffrn_reflns_theta_full 25.02
_diffrn_reflns_theta_max 25.02
_diffrn_reflns_theta_min 1.84
_diffrn_standards_decay_% 0
_diffrn_standards_interval_count 0
_diffrn_standards_interval_time 0
_diffrn_standards_number 0
_exptl_absorpt_coefficient_mu 1.470
_exptl_absorpt_correction_T_max 0.8433
_exptl_absorpt_correction_T_min 0.7988
_exptl_absorpt_correction_type multi-scan
_exptl_absorpt_process_details crystalclear
_exptl_crystal_colour colorless
_exptl_crystal_density_diffrn 1.661
_exptl_crystal_density_method 'not measured'
_exptl_crystal_description prism
_exptl_crystal_F_000 604
_exptl_crystal_size_max 0.16
_exptl_crystal_size_mid 0.14
_exptl_crystal_size_min 0.12
_platon_squeeze_details
;
;
_refine_diff_density_max 0.742
_refine_diff_density_min -0.947
_refine_diff_density_rms 0.129
_refine_ls_abs_structure_details 'Flack H D (1983), Acta Cryst. A39, 876-881'
_refine_ls_abs_structure_Flack 0.14(7)
_refine_ls_extinction_coef 0.010(2)
_refine_ls_extinction_method none
_refine_ls_goodness_of_fit_ref 1.073
_refine_ls_hydrogen_treatment mixed
_refine_ls_matrix_type full
_refine_ls_number_parameters 170
_refine_ls_number_reflns 2084
_refine_ls_number_restraints 81
_refine_ls_restrained_S_all 1.074
_refine_ls_R_factor_all 0.0737
_refine_ls_R_factor_gt 0.0700
_refine_ls_shift/su_max 0.001
_refine_ls_shift/su_mean 0.000
_refine_ls_structure_factor_coef Fsqd
_refine_ls_weighting_details 'calc w=1/[\s^2^(Fo^2^)+(0.0666P)^2^+7.4016P] where P=(Fo^2^+2Fc^2^)/3'
_refine_ls_weighting_scheme calc
_refine_ls_wR_factor_gt 0.1689
_refine_ls_wR_factor_ref 0.1716
_reflns_number_gt 1956
_reflns_number_total 2084
_reflns_threshold_expression >2sigma(I)
_cod_data_source_file b801177j.txt
_cod_data_source_block shelxl
_cod_original_formula_sum 'C9 H12 Co N2 O5.50'
_cod_database_code 7201962

loop_
_symmetry_equiv_pos_as_xyz
'x, y, z'
'x+1/2, -y+1/2, -z'
'-x+1/2, y+1/2, -z'
'-x, -y, z'

loop_
_atom_site_label
_atom_site_type_symbol
_atom_site_fract_x
_atom_site_fract_y
_atom_site_fract_z
_atom_site_U_iso_or_equiv
_atom_site_adp_type
_atom_site_occupancy
_atom_site_symmetry_multiplicity
_atom_site_calc_flag
_atom_site_refinement_flags
_atom_site_disorder_assembly
_atom_site_disorder_group
Co1 Co 0.71252(4) 0.45830(13) 0.24225(15) 0.0236(3) Uani 1 1 d . . .
N1 N 0.6983(3) 1.0653(8) -0.2199(10) 0.0298(15) Uani 1 1 d D . .
H1A H 0.6964 1.1629 -0.1392 0.036 Uiso 1 1 calc RD . .
H1B H 0.6847 1.1115 -0.3246 0.036 Uiso 1 1 calc RD . .
O1 O 0.6708(3) 0.6563(9) 0.0615(9) 0.0365(16) Uani 1 1 d . A .
O2 O 0.7551(3) 0.7960(9) -0.0367(7) 0.0320(15) Uani 1 1 d . . .
O3 O 0.7470(2) 0.7536(9) -0.4186(7) 0.0258(13) Uani 1 1 d . . .
O4 O 0.6729(3) 0.6144(12) -0.5668(10) 0.0470(19) Uani 1 1 d . . .
C1 C 0.6987(4) 0.7687(13) -0.0408(11) 0.030(2) Uani 1 1 d . . .
C2 C 0.6624(3) 0.8958(11) -0.1636(11) 0.0284(18) Uani 1 1 d . A .
H2 H 0.6254 0.9426 -0.1019 0.034 Uiso 1 1 calc R . .
C3 C 0.6433(4) 0.7778(12) -0.3170(11) 0.0312(19) Uani 1 1 d . . .
H3A H 0.6123 0.8521 -0.3814 0.037 Uiso 1 1 calc R A .
H3B H 0.6235 0.6588 -0.2736 0.037 Uiso 1 1 calc R . .
C4 C 0.6945(5) 0.7160(15) -0.4496(13) 0.040(3) Uani 1 1 d . A .
N2 N 0.6318(4) 0.288(2) 0.2670(16) 0.026(2) Uani 0.521(11) 1 d PGU A 1
C5 C 0.5774(5) 0.3730(15) 0.3151(16) 0.027(4) Uani 0.521(11) 1 d PGU A 1
H5A H 0.5758 0.5080 0.3377 0.032 Uiso 0.521(11) 1 calc PR A 1
C6 C 0.5255(4) 0.2610(16) 0.3303(16) 0.035(4) Uani 0.521(11) 1 d PGU A 1
H6A H 0.4884 0.3194 0.3631 0.042 Uiso 0.521(11) 1 calc PR A 1
C7 C 0.5280(5) 0.0635(16) 0.2973(17) 0.027(4) Uani 0.521(11) 1 d PGU . 1
C8 C 0.5823(7) -0.0219(15) 0.2492(19) 0.039(16) Uani 0.521(11) 1 d PGU A 1
H8A H 0.5840 -0.1568 0.2266 0.047 Uiso 0.521(11) 1 calc PR A 1
C9 C 0.6342(5) 0.090(2) 0.2340(19) 0.022(3) Uani 0.521(11) 1 d PGU A 1
H9A H 0.6714 0.0318 0.2012 0.026 Uiso 0.521(11) 1 calc PR A 1
N3 N 0.6325(4) 0.288(2) 0.2083(18) 0.026(2) Uani 0.479(11) 1 d PGU A 2
C10 C 0.6353(5) 0.097(2) 0.2651(19) 0.018(3) Uani 0.479(11) 1 d PGU A 2
H10A H 0.6722 0.0462 0.3079 0.022 Uiso 0.479(11) 1 calc PR A 2
C11 C 0.5839(7) -0.0186(16) 0.2593(18) 0.017(11) Uani 0.479(11) 1 d PGU A 2
H11A H 0.5858 -0.1488 0.2981 0.021 Uiso 0.479(11) 1 calc PR A 2
C12 C 0.5298(5) 0.0562(15) 0.1967(17) 0.023(4) Uani 0.479(11) 1 d PGU . 2
C13 C 0.5270(4) 0.2467(17) 0.1399(17) 0.028(4) Uani 0.479(11) 1 d PGU A 2
H13A H 0.4900 0.2978 0.0972 0.033 Uiso 0.479(11) 1 calc PR A 2
C14 C 0.5784(5) 0.3625(15) 0.1457(18) 0.035(5) Uani 0.479(11) 1 d PGU A 2
H14A H 0.5765 0.4927 0.1069 0.042 Uiso 0.479(11) 1 calc PR A 2

loop_
_atom_site_aniso_label
_atom_site_aniso_U_11
_atom_site_aniso_U_22
_atom_site_aniso_U_33
_atom_site_aniso_U_23
_atom_site_aniso_U_13
_atom_site_aniso_U_12
Co1 0.0206(5) 0.0237(5) 0.0265(5) -0.0037(5) -0.0025(6) -0.0006(3)
N1 0.033(3) 0.021(3) 0.036(4) 0.003(3) -0.009(3) 0.001(2)
O1 0.027(3) 0.032(3) 0.050(4) 0.023(3) 0.005(3) 0.000(3)
O2 0.032(3) 0.039(3) 0.025(4) 0.018(3) -0.013(3) -0.010(3)
O3 0.017(3) 0.037(3) 0.023(3) -0.004(3) 0.000(2) -0.002(3)
O4 0.040(4) 0.057(4) 0.045(4) -0.011(3) -0.012(3) 0.013(4)
C1 0.022(4) 0.040(5) 0.028(5) 0.007(4) 0.014(3) 0.019(4)
C2 0.025(4) 0.030(4) 0.031(4) 0.010(3) 0.002(3) 0.011(3)
C3 0.029(4) 0.031(4) 0.033(5) -0.005(3) -0.008(3) -0.006(4)
C4 0.052(7) 0.039(5) 0.030(5) -0.015(4) 0.001(4) 0.010(5)
N2 0.024(3) 0.020(3) 0.034(7) 0.006(5) 0.004(5) 0.003(2)
C5 0.032(7) 0.026(6) 0.022(7) 0.001(5) -0.002(5) 0.005(6)
C6 0.027(7) 0.037(7) 0.040(8) -0.002(6) 0.005(6) 0.003(6)
C7 0.018(6) 0.024(7) 0.040(8) -0.001(7) 0.000(6) -0.002(6)
C8 0.039(17) 0.035(17) 0.043(17) 0.000(9) -0.002(9) -0.001(8)
C9 0.022(5) 0.025(5) 0.019(6) 0.008(5) -0.001(5) 0.000(5)
N3 0.024(3) 0.020(3) 0.034(7) 0.006(5) 0.004(5) 0.003(2)
C10 0.021(5) 0.019(5) 0.014(6) -0.005(5) -0.004(5) 0.000(5)
C11 0.016(12) 0.011(13) 0.025(13) 0.005(7) 0.001(7) -0.001(6)
C12 0.023(7) 0.021(7) 0.026(7) -0.003(7) -0.006(6) -0.008(6)
C13 0.022(7) 0.024(7) 0.037(8) 0.001(6) -0.003(6) -0.001(6)
C14 0.027(7) 0.038(8) 0.039(9) 0.000(7) 0.004(6) 0.000(7)

loop_
_atom_type_symbol
_atom_type_description
_atom_type_scat_dispersion_real
_atom_type_scat_dispersion_imag
_atom_type_scat_source
C C 0.0033 0.0016 'International Tables Vol C Tables 4.2.6.8 and 6.1.1.4'
H H 0.0000 0.0000 'International Tables Vol C Tables 4.2.6.8 and 6.1.1.4'
N N 0.0061 0.0033 'International Tables Vol C Tables 4.2.6.8 and 6.1.1.4'
O O 0.0106 0.0060 'International Tables Vol C Tables 4.2.6.8 and 6.1.1.4'
Co Co 0.3494 0.9721 'International Tables Vol C Tables 4.2.6.8 and 6.1.1.4'

loop_
_geom_angle_atom_site_label_1
_geom_angle_atom_site_label_2
_geom_angle_atom_site_label_3
_geom_angle
_geom_angle_site_symmetry_1
_geom_angle_site_symmetry_3
_geom_angle_publ_flag
O4 Co1 O2 174.6(3) 1_556 3_645 ?
O4 Co1 N1 106.0(3) 1_556 3_645 ?
O2 Co1 N1 78.7(3) 3_645 3_645 ?
O4 Co1 N3 91.5(5) 1_556 . ?
O2 Co1 N3 83.9(4) 3_645 . ?
N1 Co1 N3 162.4(4) 3_645 . ?
O4 Co1 N2 82.5(4) 1_556 . ?
O2 Co1 N2 93.3(4) 3_645 . ?
N1 Co1 N2 167.1(4) 3_645 . ?
N3 Co1 N2 12.1(5) . . ?
O4 Co1 O3 94.0(3) 1_556 3_645 ?
O2 Co1 O3 89.1(2) 3_645 3_645 ?
N1 Co1 O3 83.9(2) 3_645 3_645 ?
N3 Co1 O3 93.4(4) . 3_645 ?
N2 Co1 O3 85.9(4) . 3_645 ?
O4 Co1 O1 87.0(2) 1_556 . ?
O2 Co1 O1 89.8(3) 3_645 . ?
N1 Co1 O1 97.1(2) 3_645 . ?
N3 Co1 O1 85.3(4) . . ?
N2 Co1 O1 92.9(4) . . ?
O3 Co1 O1 178.3(3) 3_645 . ?
C2 N1 Co1 104.3(4) . 3_655 ?
C2 N1 H1A 110.9 . . ?
Co1 N1 H1A 110.9 3_655 . ?
C2 N1 H1B 110.9 . . ?
Co1 N1 H1B 110.9 3_655 . ?
H1A N1 H1B 108.9 . . ?
C1 O1 Co1 125.6(5) . . ?
C1 O2 Co1 113.8(5) . 3_655 ?
C4 O3 Co1 131.5(6) . 3_655 ?
C4 O4 Co1 131.8(7) . 1_554 ?
O2 C1 O1 123.8(8) . . ?
O2 C1 C2 116.8(7) . . ?
O1 C1 C2 119.0(7) . . ?
N1 C2 C3 110.5(7) . . ?
N1 C2 C1 110.9(6) . . ?
C3 C2 C1 109.1(7) . . ?
N1 C2 H2 108.8 . . ?
C3 C2 H2 108.8 . . ?
C1 C2 H2 108.8 . . ?
C2 C3 C4 117.1(7) . . ?
C2 C3 H3A 108.0 . . ?
C4 C3 H3A 108.0 . . ?
C2 C3 H3B 108.0 . . ?
C4 C3 H3B 108.0 . . ?
H3A C3 H3B 107.3 . . ?
O3 C4 O4 129.3(9) . . ?
O3 C4 C3 119.9(8) . . ?
O4 C4 C3 110.4(9) . . ?
C5 N2 C9 120.0 . . ?
C5 N2 Co1 120.6(7) . . ?
C9 N2 Co1 119.4(7) . . ?
C6 C5 N2 120.0 . . ?
C6 C5 H5A 120.0 . . ?
N2 C5 H5A 120.0 . . ?
C5 C6 C7 120.0 . . ?
C5 C6 H6A 120.0 . . ?
C7 C6 H6A 120.0 . . ?
C8 C7 C6 120.0 . . ?
C8 C7 C7 117.3(16) . 4_655 ?
C6 C7 C7 122.5(16) . 4_655 ?
C7 C8 C9 120.0 . . ?
C7 C8 H8A 120.0 . . ?
C9 C8 H8A 120.0 . . ?
C8 C9 N2 120.0 . . ?
C8 C9 H9A 120.0 . . ?
N2 C9 H9A 120.0 . . ?
C10 N3 C14 120.0 . . ?
C10 N3 Co1 116.5(8) . . ?
C14 N3 Co1 123.3(8) . . ?
N3 C10 C11 120.0 . . ?
N3 C10 H10A 120.0 . . ?
C11 C10 H10A 120.0 . . ?
C10 C11 C12 120.0 . . ?
C10 C11 H11A 120.0 . . ?
C12 C11 H11A 120.0 . . ?
C13 C12 C11 120.0 . . ?
C13 C12 C12 116.3(15) . 4_655 ?
C11 C12 C12 123.6(14) . 4_655 ?
C12 C13 C14 120.0 . . ?
C12 C13 H13A 120.0 . . ?
C14 C13 H13A 120.0 . . ?
C13 C14 N3 120.0 . . ?
C13 C14 H14A 120.0 . . ?
N3 C14 H14A 120.0 . . ?

loop_
_geom_bond_atom_site_label_1
_geom_bond_atom_site_label_2
_geom_bond_distance
_geom_bond_site_symmetry_2
_geom_bond_publ_flag
Co1 O4 2.025(7) 1_556 ?
Co1 O2 2.072(6) 3_645 ?
Co1 N1 2.113(6) 3_645 ?
Co1 N3 2.143(10) . ?
Co1 N2 2.148(10) . ?
Co1 O3 2.158(6) 3_645 ?
Co1 O1 2.162(6) . ?
N1 C2 1.481(10) . ?
N1 Co1 2.113(6) 3_655 ?
N1 H1A 0.9200 . ?
N1 H1B 0.9200 . ?
O1 C1 1.268(11) . ?
O2 C1 1.261(11) . ?
O2 Co1 2.072(6) 3_655 ?
O3 C4 1.213(12) . ?
O3 Co1 2.158(6) 3_655 ?
O4 C4 1.241(12) . ?
O4 Co1 2.026(7) 1_554 ?
C1 C2 1.522(11) . ?
C2 C3 1.499(11) . ?
C2 H2 1.0000 . ?
C3 C4 1.586(12) . ?
C3 H3A 0.9900 . ?
C3 H3B 0.9900 . ?
N2 C5 1.3900 . ?
N2 C9 1.3900 . ?
C5 C6 1.3900 . ?
C5 H5A 0.9500 . ?
C6 C7 1.3900 . ?
C6 H6A 0.9500 . ?
C7 C8 1.3900 . ?
C7 C7 1.517(19) 4_655 ?
C8 C9 1.3900 . ?
C8 H8A 0.9500 . ?
C9 H9A 0.9500 . ?
N3 C10 1.3900 . ?
N3 C14 1.3900 . ?
C10 C11 1.3900 . ?
C10 H10A 0.9500 . ?
C11 C12 1.3900 . ?
C11 H11A 0.9500 . ?
C12 C13 1.3900 . ?
C12 C12 1.53(2) 4_655 ?
C13 C14 1.3900 . ?
C13 H13A 0.9500 . ?
C14 H14A 0.9500 . ?

loop_
_geom_torsion_atom_site_label_1
_geom_torsion_atom_site_label_2
_geom_torsion_atom_site_label_3
_geom_torsion_atom_site_label_4
_geom_torsion
_geom_torsion_site_symmetry_1
_geom_torsion_site_symmetry_2
_geom_torsion_site_symmetry_3
_geom_torsion_site_symmetry_4
_geom_torsion_publ_flag
O4 Co1 O1 C1 116.9(8) 1_556 . . . ?
O2 Co1 O1 C1 -67.5(8) 3_645 . . . ?
N1 Co1 O1 C1 11.1(8) 3_645 . . . ?
N3 Co1 O1 C1 -151.4(9) . . . . ?
N2 Co1 O1 C1 -160.8(8) . . . . ?
O3 Co1 O1 C1 -115(8) 3_645 . . . ?
Co1 O2 C1 O1 172.0(7) 3_655 . . . ?
Co1 O2 C1 C2 -14.8(10) 3_655 . . . ?
Co1 O1 C1 O2 -8.5(13) . . . . ?
Co1 O1 C1 C2 178.4(6) . . . . ?
Co1 N1 C2 C3 -85.1(6) 3_655 . . . ?
Co1 N1 C2 C1 36.0(7) 3_655 . . . ?
O2 C1 C2 N1 -15.9(11) . . . . ?
O1 C1 C2 N1 157.6(8) . . . . ?
O2 C1 C2 C3 106.1(9) . . . . ?
O1 C1 C2 C3 -80.4(10) . . . . ?
N1 C2 C3 C4 51.5(9) . . . . ?
C1 C2 C3 C4 -70.6(9) . . . . ?
Co1 O3 C4 O4 170.1(8) 3_655 . . . ?
Co1 O3 C4 C3 -18.2(14) 3_655 . . . ?
Co1 O4 C4 O3 1.6(18) 1_554 . . . ?
Co1 O4 C4 C3 -170.7(6) 1_554 . . . ?
C2 C3 C4 O3 4.8(13) . . . . ?
C2 C3 C4 O4 177.9(8) . . . . ?
O4 Co1 N2 C5 31.5(7) 1_556 . . . ?
O2 Co1 N2 C5 -145.1(7) 3_645 . . . ?
N1 Co1 N2 C5 163.7(15) 3_645 . . . ?
N3 Co1 N2 C5 -106(4) . . . . ?
O3 Co1 N2 C5 126.1(7) 3_645 . . . ?
O1 Co1 N2 C5 -55.1(7) . . . . ?
O4 Co1 N2 C9 -148.7(6) 1_556 . . . ?
O2 Co1 N2 C9 34.8(6) 3_645 . . . ?
N1 Co1 N2 C9 -16(2) 3_645 . . . ?
N3 Co1 N2 C9 74(4) . . . . ?
O3 Co1 N2 C9 -54.1(6) 3_645 . . . ?
O1 Co1 N2 C9 124.7(6) . . . . ?
C9 N2 C5 C6 0.0 . . . . ?
Co1 N2 C5 C6 179.8(8) . . . . ?
N2 C5 C6 C7 0.0 . . . . ?
C5 C6 C7 C8 0.0 . . . . ?
C5 C6 C7 C7 -174.9(4) . . . 4_655 ?
C6 C7 C8 C9 0.0 . . . . ?
C7 C7 C8 C9 175.2(5) 4_655 . . . ?
C7 C8 C9 N2 0.0 . . . . ?
C5 N2 C9 C8 0.0 . . . . ?
Co1 N2 C9 C8 -179.8(8) . . . . ?
O4 Co1 N3 C10 -108.5(6) 1_556 . . . ?
O2 Co1 N3 C10 74.4(6) 3_645 . . . ?
N1 Co1 N3 C10 66.1(16) 3_645 . . . ?
N2 Co1 N3 C10 -66(3) . . . . ?
O3 Co1 N3 C10 -14.4(6) 3_645 . . . ?
O1 Co1 N3 C10 164.6(6) . . . . ?
O4 Co1 N3 C14 66.7(8) 1_556 . . . ?
O2 Co1 N3 C14 -110.5(8) 3_645 . . . ?
N1 Co1 N3 C14 -118.8(14) 3_645 . . . ?
N2 Co1 N3 C14 109(4) . . . . ?
O3 Co1 N3 C14 160.8(7) 3_645 . . . ?
O1 Co1 N3 C14 -20.2(7) . . . . ?
C14 N3 C10 C11 0.0 . . . . ?
Co1 N3 C10 C11 175.3(9) . . . . ?
N3 C10 C11 C12 0.0 . . . . ?
C10 C11 C12 C13 0.0 . . . . ?
C10 C11 C12 C12 -175.8(8) . . . 4_655 ?
C11 C12 C13 C14 0.0 . . . . ?
C12 C12 C13 C14 176.1(6) 4_655 . . . ?
C12 C13 C14 N3 0.0 . . . . ?
C10 N3 C14 C13 0.0 . . . . ?
Co1 N3 C14 C13 -175.0(9) . . . . ?

loop_
_platon_squeeze_void_nr
_platon_squeeze_void_average_x
_platon_squeeze_void_average_y
_platon_squeeze_void_average_z
_platon_squeeze_void_volume
_platon_squeeze_void_count_electrons
1 0.000 -0.021 0.255 84.7 26.6
2 0.500 -0.033 0.745 84.7 27.3
